data_2231973
loop_
_publ_author_name
'Keskin, Seyma G\"oren'
'Stanley, Julie M.'
'Mej\'ia, Michelle L.'
'Holliday, Bradley J.'

_publ_section_title
;
 {<i>N</i>,<i>N</i>-Bis[2-(diphenylphosphanyl)ethyl]aniline}(\h^2^-dibenzylideneacetone)palladium(0)
;
_journal_coeditor_code LH5314
_journal_issue 10
_journal_name_full 'Acta Crystallographica Section E'
_journal_page_first m1327
_journal_paper_doi 10.1107/S1600536811033800
_journal_volume 67
_journal_year 2011
_chemical_formula_iupac '[Pd (C34 H33 N P2) (C17 H14 O)]'
_chemical_formula_moiety 'C51 H47 N O P2 Pd'
_chemical_formula_sum 'C51 H47 N O P2 Pd'
_chemical_formula_weight 858.24
_chemical_melting_point 420
_chemical_name_systematic
{<i>N</i>,<i>N</i>-Bis[2-(diphenylphosphanyl)ethyl]aniline}(\h^2^-dibenzylideneacetone)palladium(0)
_space_group_IT_number 2
_symmetry_cell_setting triclinic
_symmetry_space_group_name_Hall '-P 1'
_symmetry_space_group_name_H-M 'P -1'
_atom_sites_solution_hydrogens geom
_atom_sites_solution_primary direct
_atom_sites_solution_secondary difmap
_audit_creation_method SHELXL97
_cell_angle_alpha 86.34(3)
_cell_angle_beta 81.27(2)
_cell_angle_gamma 83.15(3)
_cell_formula_units_Z 2
_cell_length_a 10.087(2)
_cell_length_b 11.974(2)
_cell_length_c 17.473(4)
_cell_measurement_reflns_used 27945
_cell_measurement_temperature 153(2)
_cell_measurement_theta_max 27.48
_cell_measurement_theta_min 1.00
_cell_volume 2068.8(7)
_computing_cell_refinement '<i>COLLECT</i>  (Nonius, 1998)'
_computing_data_collection '<i>COLLECT</i> (Nonius, 1998)'
_computing_data_reduction
;
DENZO and SCALEPACK (Otwinowski &  Minor, 1997)
;
_computing_molecular_graphics 'ORTEP-3 (Farrugia, 1997)'
_computing_publication_material 'SHELXL97 (Sheldrick, 2008)'
_computing_structure_refinement 'SHELXL97 (Sheldrick, 2008)'
_computing_structure_solution
;
SIR97 (Altomare <i>et al.</i>, 1999) within WinGX (Farrugia,
1999)
;
_diffrn_ambient_temperature 153(2)
_diffrn_measured_fraction_theta_full 0.982
_diffrn_measured_fraction_theta_max 0.982
_diffrn_measurement_device_type 'Nonius Kappa CCD'
_diffrn_measurement_method \w-scans
_diffrn_radiation_monochromator graphite
_diffrn_radiation_source 'fine-focus sealed tube'
_diffrn_radiation_type MoK\a
_diffrn_radiation_wavelength 0.71073
_diffrn_reflns_av_R_equivalents 0.0314
_diffrn_reflns_av_sigmaI/netI 0.0526
_diffrn_reflns_limit_h_max 13
_diffrn_reflns_limit_h_min -12
_diffrn_reflns_limit_k_max 15
_diffrn_reflns_limit_k_min -14
_diffrn_reflns_limit_l_max 22
_diffrn_reflns_limit_l_min -22
_diffrn_reflns_number 15976
_diffrn_reflns_theta_full 27.49
_diffrn_reflns_theta_max 27.49
_diffrn_reflns_theta_min 1.71
_exptl_absorpt_coefficient_mu 0.565
_exptl_absorpt_correction_T_max 1.000
_exptl_absorpt_correction_T_min 0.837
_exptl_absorpt_correction_type multi-scan
_exptl_absorpt_process_details
;
(DENZO and SCALEPACK; Otwinowski & Minor, 1997)
;
_exptl_crystal_colour orange
_exptl_crystal_density_diffrn 1.378
_exptl_crystal_density_method 'not measured'
_exptl_crystal_description prism
_exptl_crystal_F_000 888
_exptl_crystal_size_max 0.27
_exptl_crystal_size_mid 0.14
_exptl_crystal_size_min 0.12
_refine_diff_density_max 1.561
_refine_diff_density_min -0.667
_refine_ls_extinction_method none
_refine_ls_goodness_of_fit_ref 1.582
_refine_ls_hydrogen_treatment constr
_refine_ls_matrix_type full
_refine_ls_number_parameters 505
_refine_ls_number_reflns 9324
_refine_ls_number_restraints 0
_refine_ls_restrained_S_all 1.582
_refine_ls_R_factor_all 0.0563
_refine_ls_R_factor_gt 0.0414
_refine_ls_shift/su_max 0.002
_refine_ls_shift/su_mean 0.000
_refine_ls_structure_factor_coef Fsqd
_refine_ls_weighting_details 'calc w=1/[\s^2^(Fo^2^)+(0.0200P)^2^] where P=(Fo^2^+2Fc^2^)/3'
_refine_ls_weighting_scheme calc
_refine_ls_wR_factor_gt 0.0851
_refine_ls_wR_factor_ref 0.0887
_reflns_number_gt 7745
_reflns_number_total 9324
_reflns_threshold_expression I>2\s(I)
_cod_data_source_file lh5314.cif
_cod_data_source_block I
_cod_database_code 2231973
_cod_database_fobs_code 2231973

loop_
_symmetry_equiv_pos_as_xyz
'x, y, z'
'-x, -y, -z'

loop_
_atom_site_type_symbol
_atom_site_label
_atom_site_fract_x
_atom_site_fract_y
_atom_site_fract_z
_atom_site_U_iso_or_equiv
_atom_site_adp_type
_atom_site_calc_flag
_atom_site_refinement_flags
_atom_site_occupancy
_atom_site_symmetry_multiplicity
Pd Pd1 0.699379(17) 0.165949(14) 0.714724(10) 0.02103(7) Uani d . 1 1
P P1 0.76258(6) 0.26802(5) 0.60129(3) 0.02080(14) Uani d . 1 1
P P2 0.88250(6) 0.14942(5) 0.78434(3) 0.02179(14) Uani d . 1 1
O O1 0.60286(17) -0.08845(14) 0.71914(10) 0.0329(4) Uani d . 1 1
N N1 0.80565(19) 0.41621(16) 0.74653(11) 0.0243(5) Uani d . 1 1
C C29 1.0050(2) 0.0255(2) 0.76262(13) 0.0231(5) Uani d . 1 1
C C17 0.6584(2) 0.26165(19) 0.52443(12) 0.0213(5) Uani d . 1 1
C C45 0.6737(2) -0.1747(2) 0.86247(14) 0.0283(6) Uani d . 1 1
H H45 0.6959 -0.2166 0.8170 0.034 Uiso calc R 1 1
C C10 0.7601(2) 0.42025(19) 0.61030(14) 0.0247(5) Uani d . 1 1
H H10A 0.7884 0.4555 0.5585 0.030 Uiso calc R 1 1
H H10B 0.6665 0.4526 0.6285 0.030 Uiso calc R 1 1
C C21 0.5339(2) 0.3398(2) 0.42294(14) 0.0288(6) Uani d . 1 1
H H21 0.5012 0.4036 0.3933 0.035 Uiso calc R 1 1
C C44 0.6082(2) -0.0729(2) 0.85348(14) 0.0267(6) Uani d . 1 1
H H44 0.5801 -0.0282 0.8973 0.032 Uiso calc R 1 1
C C36 0.3912(2) 0.3359(2) 0.73626(15) 0.0312(6) Uani d . 1 1
H H36 0.4375 0.3298 0.7801 0.037 Uiso calc R 1 1
C C22 0.6075(2) 0.3537(2) 0.48183(13) 0.0246(5) Uani d . 1 1
H H22 0.6231 0.4272 0.4930 0.030 Uiso calc R 1 1
C C11 0.9295(2) 0.22565(19) 0.54657(13) 0.0223(5) Uani d . 1 1
C C24 0.7150(3) 0.1589(2) 0.92741(14) 0.0278(6) Uani d . 1 1
H H24 0.6434 0.1666 0.8972 0.033 Uiso calc R 1 1
C C12 1.0002(2) 0.1268(2) 0.57025(14) 0.0278(6) Uani d . 1 1
H H12 0.9654 0.0868 0.6162 0.033 Uiso calc R 1 1
C C19 0.5585(2) 0.1407(2) 0.44922(14) 0.0270(6) Uani d . 1 1
H H19 0.5423 0.0673 0.4380 0.032 Uiso calc R 1 1
C C35 0.4079(2) 0.2461(2) 0.68703(13) 0.0254(6) Uani d . 1 1
C C6 0.6271(2) 0.5772(2) 0.75423(14) 0.0273(6) Uani d . 1 1
H H6 0.6659 0.6085 0.7059 0.033 Uiso calc R 1 1
C C46 0.7162(2) -0.2308(2) 0.93276(14) 0.0295(6) Uani d . 1 1
C C23 0.8463(2) 0.14303(19) 0.89111(13) 0.0251(5) Uani d . 1 1
C C40 0.3364(2) 0.2593(2) 0.62354(14) 0.0315(6) Uani d . 1 1
H H40 0.3455 0.1998 0.5890 0.038 Uiso calc R 1 1
C C20 0.5078(2) 0.2336(2) 0.40700(14) 0.0291(6) Uani d . 1 1
H H20 0.4556 0.2245 0.3674 0.035 Uiso calc R 1 1
C C47 0.6983(3) -0.1807(2) 1.00444(15) 0.0356(6) Uani d . 1 1
H H47 0.6571 -0.1054 1.0088 0.043 Uiso calc R 1 1
C C14 1.1723(3) 0.1405(2) 0.46096(16) 0.0351(6) Uani d . 1 1
H H14 1.2544 0.1109 0.4314 0.042 Uiso calc R 1 1
C C30 1.1453(2) 0.0263(2) 0.75161(14) 0.0297(6) Uani d . 1 1
H H30 1.1826 0.0938 0.7577 0.036 Uiso calc R 1 1
C C32 1.1778(3) -0.1687(2) 0.72396(16) 0.0374(7) Uani d . 1 1
H H32 1.2361 -0.2351 0.7107 0.045 Uiso calc R 1 1
C C31 1.2304(3) -0.0709(2) 0.73177(14) 0.0337(6) Uani d . 1 1
H H31 1.3254 -0.0691 0.7236 0.040 Uiso calc R 1 1
C C38 0.2385(3) 0.4442(2) 0.65952(16) 0.0386(7) Uani d . 1 1
H H38 0.1811 0.5111 0.6505 0.046 Uiso calc R 1 1
C C18 0.6324(2) 0.1547(2) 0.50759(13) 0.0238(5) Uani d . 1 1
H H18 0.6660 0.0907 0.5367 0.029 Uiso calc R 1 1
C C51 0.7793(3) -0.3413(2) 0.92972(17) 0.0410(7) Uani d . 1 1
H H51 0.7931 -0.3775 0.8819 0.049 Uiso calc R 1 1
C C9 0.8522(2) 0.4495(2) 0.66621(13) 0.0266(6) Uani d . 1 1
H H9A 0.9442 0.4115 0.6507 0.032 Uiso calc R 1 1
H H9B 0.8575 0.5317 0.6621 0.032 Uiso calc R 1 1
C C5 0.5092(3) 0.6314(2) 0.79378(16) 0.0368(7) Uani d . 1 1
H H5 0.4683 0.6992 0.7720 0.044 Uiso calc R 1 1
C C48 0.7397(3) -0.2391(3) 1.06887(16) 0.0418(7) Uani d . 1 1
H H48 0.7252 -0.2040 1.1171 0.050 Uiso calc R 1 1
C C2 0.6271(3) 0.4334(2) 0.85650(14) 0.0297(6) Uani d . 1 1
H H2 0.6669 0.3653 0.8785 0.036 Uiso calc R 1 1
C C42 0.5221(2) 0.0900(2) 0.76997(14) 0.0253(5) Uani d . 1 1
H H42 0.5020 0.1320 0.8154 0.030 Uiso calc R 1 1
C C16 0.9820(3) 0.2829(2) 0.47930(16) 0.0403(7) Uani d . 1 1
H H16 0.9353 0.3513 0.4622 0.048 Uiso calc R 1 1
C C43 0.5779(2) -0.0273(2) 0.77551(14) 0.0257(5) Uani d . 1 1
C C39 0.2532(2) 0.3565(2) 0.61000(15) 0.0372(7) Uani d . 1 1
H H39 0.2059 0.3631 0.5666 0.045 Uiso calc R 1 1
C C13 1.1214(3) 0.0854(2) 0.52758(15) 0.0342(6) Uani d . 1 1
H H13 1.1696 0.0179 0.5450 0.041 Uiso calc R 1 1
C C33 1.0403(3) -0.1711(2) 0.7353(2) 0.0509(8) Uani d . 1 1
H H33 1.0038 -0.2396 0.7312 0.061 Uiso calc R 1 1
C C1 0.6888(2) 0.4776(2) 0.78474(13) 0.0251(5) Uani d . 1 1
C C41 0.4974(2) 0.1423(2) 0.69805(13) 0.0249(5) Uani d . 1 1
H H41 0.5428 0.1071 0.6527 0.030 Uiso calc R 1 1
C C25 0.6851(3) 0.1638(2) 1.00788(15) 0.0369(7) Uani d . 1 1
H H25 0.5939 0.1750 1.0321 0.044 Uiso calc R 1 1
C C37 0.3084(3) 0.4333(2) 0.72226(16) 0.0376(7) Uani d . 1 1
H H37 0.2995 0.4935 0.7562 0.045 Uiso calc R 1 1
C C34 0.9547(3) -0.0739(2) 0.75257(17) 0.0391(7) Uani d . 1 1
H H34 0.8599 -0.0757 0.7576 0.047 Uiso calc R 1 1
C C3 0.5102(3) 0.4874(2) 0.89517(16) 0.0384(7) Uani d . 1 1
H H3 0.4697 0.4561 0.9431 0.046 Uiso calc R 1 1
C C8 0.9909(2) 0.26442(19) 0.76920(14) 0.0257(5) Uani d . 1 1
H H8A 1.0655 0.2465 0.8004 0.031 Uiso calc R 1 1
H H8B 1.0313 0.2691 0.7140 0.031 Uiso calc R 1 1
C C28 0.9503(3) 0.1305(2) 0.93644(15) 0.0374(7) Uani d . 1 1
H H28 1.0414 0.1181 0.9123 0.045 Uiso calc R 1 1
C C15 1.1036(3) 0.2395(2) 0.43694(17) 0.0458(7) Uani d . 1 1
H H15 1.1394 0.2789 0.3909 0.055 Uiso calc R 1 1
C C26 0.7889(3) 0.1523(2) 1.05210(15) 0.0429(7) Uani d . 1 1
H H26 0.7691 0.1555 1.1069 0.052 Uiso calc R 1 1
C C4 0.4513(3) 0.5879(3) 0.86398(17) 0.0418(7) Uani d . 1 1
H H4 0.3716 0.6261 0.8910 0.050 Uiso calc R 1 1
C C49 0.8019(3) -0.3480(3) 1.06404(17) 0.0470(8) Uani d . 1 1
H H49 0.8306 -0.3875 1.1086 0.056 Uiso calc R 1 1
C C27 0.9215(3) 0.1361(3) 1.01663(16) 0.0466(8) Uani d . 1 1
H H27 0.9928 0.1288 1.0470 0.056 Uiso calc R 1 1
C C7 0.9154(2) 0.3793(2) 0.79127(14) 0.0278(6) Uani d . 1 1
H H7A 0.8779 0.3754 0.8470 0.033 Uiso calc R 1 1
H H7B 0.9804 0.4362 0.7835 0.033 Uiso calc R 1 1
C C50 0.8220(3) -0.3990(3) 0.99378(18) 0.0480(8) Uani d . 1 1
H H50 0.8652 -0.4738 0.9898 0.058 Uiso calc R 1 1

loop_
_atom_site_aniso_label
_atom_site_aniso_U_11
_atom_site_aniso_U_22
_atom_site_aniso_U_33
_atom_site_aniso_U_12
_atom_site_aniso_U_13
_atom_site_aniso_U_23
Pd1 0.02037(11) 0.02645(12) 0.01626(11) -0.00308(7) -0.00279(7) 0.00024(8)
P1 0.0207(3) 0.0243(3) 0.0169(3) -0.0005(3) -0.0029(3) -0.0006(3)
P2 0.0220(3) 0.0262(3) 0.0169(3) -0.0021(3) -0.0027(3) 0.0001(3)
O1 0.0411(11) 0.0346(10) 0.0253(9) -0.0077(8) -0.0074(8) -0.0081(8)
N1 0.0286(11) 0.0254(11) 0.0192(10) -0.0001(9) -0.0063(9) -0.0012(9)
C29 0.0251(13) 0.0285(13) 0.0142(11) 0.0001(10) -0.0012(10) 0.0011(10)
C17 0.0196(12) 0.0300(13) 0.0130(11) -0.0008(10) 0.0011(9) -0.0024(10)
C45 0.0286(14) 0.0335(14) 0.0238(13) -0.0092(11) -0.0025(11) -0.0020(12)
C10 0.0297(13) 0.0235(12) 0.0207(12) -0.0010(10) -0.0043(11) -0.0012(11)
C21 0.0321(14) 0.0298(14) 0.0247(13) 0.0024(11) -0.0105(11) 0.0009(11)
C44 0.0264(13) 0.0326(14) 0.0218(13) -0.0089(11) -0.0008(11) -0.0017(11)
C36 0.0304(14) 0.0399(15) 0.0263(14) -0.0104(12) -0.0100(11) 0.0015(12)
C22 0.0255(13) 0.0255(13) 0.0224(13) -0.0009(10) -0.0038(10) -0.0010(11)
C11 0.0207(12) 0.0262(13) 0.0199(12) -0.0024(10) -0.0024(10) -0.0020(11)
C24 0.0321(14) 0.0278(14) 0.0238(13) -0.0062(11) -0.0028(11) -0.0026(11)
C12 0.0330(14) 0.0323(14) 0.0167(12) 0.0013(11) -0.0039(11) 0.0004(11)
C19 0.0296(14) 0.0285(14) 0.0233(13) -0.0056(11) -0.0001(11) -0.0077(11)
C35 0.0184(12) 0.0373(15) 0.0212(13) -0.0088(11) -0.0010(10) -0.0003(11)
C6 0.0307(14) 0.0266(13) 0.0268(13) -0.0025(11) -0.0099(11) -0.0061(11)
C46 0.0264(14) 0.0333(15) 0.0304(14) -0.0056(11) -0.0074(11) -0.0009(12)
C23 0.0320(14) 0.0230(13) 0.0200(12) -0.0022(10) -0.0032(11) -0.0011(10)
C40 0.0218(13) 0.0491(17) 0.0231(13) -0.0031(12) -0.0015(11) -0.0046(12)
C20 0.0271(14) 0.0418(16) 0.0191(13) -0.0054(12) -0.0041(11) -0.0029(12)
C47 0.0289(15) 0.0452(16) 0.0321(15) 0.0001(12) -0.0044(12) -0.0042(13)
C14 0.0276(14) 0.0355(15) 0.0393(16) 0.0011(12) 0.0033(12) -0.0079(14)
C30 0.0267(14) 0.0354(14) 0.0282(14) -0.0022(11) -0.0069(11) -0.0056(12)
C32 0.0350(16) 0.0336(15) 0.0400(16) 0.0063(12) -0.0005(13) -0.0055(13)
C31 0.0224(13) 0.0487(17) 0.0292(14) 0.0012(12) -0.0045(11) -0.0033(13)
C38 0.0275(15) 0.0439(17) 0.0426(17) -0.0050(12) -0.0043(13) 0.0129(14)
C18 0.0252(13) 0.0255(13) 0.0185(12) 0.0020(10) 0.0004(10) -0.0014(11)
C51 0.0532(18) 0.0347(16) 0.0390(17) -0.0075(13) -0.0161(14) -0.0035(14)
C9 0.0298(14) 0.0262(13) 0.0242(13) -0.0014(11) -0.0063(11) -0.0009(11)
C5 0.0410(17) 0.0329(15) 0.0388(17) 0.0034(12) -0.0155(14) -0.0110(13)
C48 0.0334(16) 0.064(2) 0.0289(15) -0.0039(14) -0.0077(13) -0.0063(15)
C2 0.0357(15) 0.0301(14) 0.0251(14) -0.0070(12) -0.0060(12) -0.0045(12)
C42 0.0239(13) 0.0326(14) 0.0216(13) -0.0094(11) -0.0050(10) -0.0032(11)
C16 0.0399(16) 0.0346(15) 0.0378(16) 0.0046(13) 0.0091(13) 0.0122(13)
C43 0.0196(12) 0.0339(14) 0.0249(13) -0.0117(11) -0.0011(10) 0.0004(12)
C39 0.0235(14) 0.0583(19) 0.0297(15) -0.0045(13) -0.0076(12) 0.0069(14)
C13 0.0311(15) 0.0373(15) 0.0305(15) 0.0088(12) -0.0027(12) -0.0010(13)
C33 0.0401(18) 0.0304(16) 0.080(2) -0.0066(13) 0.0052(16) -0.0119(16)
C1 0.0273(13) 0.0290(13) 0.0206(13) -0.0033(11) -0.0064(11) -0.0066(11)
C41 0.0189(12) 0.0381(15) 0.0179(12) -0.0067(11) -0.0003(10) -0.0032(11)
C25 0.0453(17) 0.0372(16) 0.0255(14) -0.0087(13) 0.0082(13) -0.0058(13)
C37 0.0371(16) 0.0351(15) 0.0427(17) -0.0079(13) -0.0086(13) -0.0027(13)
C34 0.0234(14) 0.0345(15) 0.0563(19) -0.0042(12) 0.0062(13) -0.0050(14)
C3 0.0414(17) 0.0514(18) 0.0252(14) -0.0131(14) -0.0038(13) -0.0112(14)
C8 0.0250(13) 0.0283(13) 0.0246(13) -0.0048(10) -0.0067(11) 0.0018(11)
C28 0.0375(16) 0.0485(17) 0.0255(14) 0.0040(13) -0.0094(12) -0.0016(13)
C15 0.0420(18) 0.0453(18) 0.0413(17) -0.0059(14) 0.0175(14) 0.0097(15)
C26 0.063(2) 0.0445(17) 0.0183(14) 0.0002(15) 0.0008(14) -0.0026(13)
C4 0.0363(16) 0.0512(19) 0.0389(17) 0.0008(14) -0.0047(14) -0.0221(16)
C49 0.0449(18) 0.062(2) 0.0375(17) -0.0124(16) -0.0170(14) 0.0135(16)
C27 0.058(2) 0.0569(19) 0.0270(15) 0.0048(16) -0.0193(15) -0.0033(14)
C7 0.0324(14) 0.0273(13) 0.0262(13) -0.0066(11) -0.0091(11) -0.0023(11)
C50 0.057(2) 0.0389(17) 0.052(2) -0.0024(14) -0.0248(16) 0.0026(15)

loop_
_atom_type_symbol
_atom_type_description
_atom_type_scat_dispersion_real
_atom_type_scat_dispersion_imag
_atom_type_scat_source
C C 0.0033 0.0016 'International Tables Vol C Tables 4.2.6.8 and 6.1.1.4'
H H 0.0000 0.0000 'International Tables Vol C Tables 4.2.6.8 and 6.1.1.4'
N N 0.0061 0.0033 'International Tables Vol C Tables 4.2.6.8 and 6.1.1.4'
O O 0.0106 0.0060 'International Tables Vol C Tables 4.2.6.8 and 6.1.1.4'
Cl Cl 0.1484 0.1585 'International Tables Vol C Tables 4.2.6.8 and 6.1.1.4'
Co Co 0.3494 0.9721 'International Tables Vol C Tables 4.2.6.8 and 6.1.1.4'

loop_
_geom_angle_atom_site_label_1
_geom_angle_atom_site_label_2
_geom_angle_atom_site_label_3
_geom_angle
_geom_angle_publ_flag
C41 Pd1 C42 38.09(9) n
C41 Pd1 P1 99.11(7) n
C42 Pd1 P1 137.21(7) ?
C41 Pd1 P2 154.31(7) ?
C42 Pd1 P2 116.24(7) n
P1 Pd1 P2 106.54(3) n
C10 P1 C17 102.49(11) ?
C10 P1 C11 104.10(11) ?
C17 P1 C11 99.22(10) ?
C10 P1 Pd1 115.73(8) ?
C17 P1 Pd1 115.60(8) ?
C11 P1 Pd1 117.32(8) ?
C29 P2 C8 102.03(11) ?
C29 P2 C23 103.60(11) ?
C8 P2 C23 99.81(11) ?
C29 P2 Pd1 114.30(8) ?
C8 P2 Pd1 116.74(8) ?
C23 P2 Pd1 117.99(8) ?
C1 N1 C9 117.92(19) ?
C1 N1 C7 117.68(18) ?
C9 N1 C7 113.44(19) ?
C34 C29 C30 117.9(2) ?
C34 C29 P2 117.35(18) ?
C30 C29 P2 124.61(18) ?
C22 C17 C18 118.5(2) ?
C22 C17 P1 124.97(17) ?
C18 C17 P1 116.49(17) ?
C44 C45 C46 128.7(2) ?
C44 C45 H45 115.7 ?
C46 C45 H45 115.7 ?
C9 C10 P1 113.19(17) ?
C9 C10 H10A 108.9 ?
P1 C10 H10A 108.9 ?
C9 C10 H10B 108.9 ?
P1 C10 H10B 108.9 ?
H10A C10 H10B 107.8 ?
C20 C21 C22 120.4(2) ?
C20 C21 H21 119.8 ?
C22 C21 H21 119.8 ?
C45 C44 C43 121.1(2) ?
C45 C44 H44 119.5 ?
C43 C44 H44 119.5 ?
C37 C36 C35 121.1(2) ?
C37 C36 H36 119.5 ?
C35 C36 H36 119.5 ?
C17 C22 C21 120.6(2) ?
C17 C22 H22 119.7 ?
C21 C22 H22 119.7 ?
C12 C11 C16 118.8(2) ?
C12 C11 P1 117.87(19) ?
C16 C11 P1 123.10(19) ?
C23 C24 C25 121.2(2) ?
C23 C24 H24 119.4 ?
C25 C24 H24 119.4 ?
C11 C12 C13 120.6(2) ?
C11 C12 H12 119.7 ?
C13 C12 H12 119.7 ?
C18 C19 C20 120.0(2) ?
C18 C19 H19 120.0 ?
C20 C19 H19 120.0 ?
C36 C35 C40 117.1(2) ?
C36 C35 C41 123.2(2) ?
C40 C35 C41 119.7(2) ?
C1 C6 C5 120.8(2) ?
C1 C6 H6 119.6 ?
C5 C6 H6 119.6 ?
C51 C46 C47 116.9(2) ?
C51 C46 C45 119.1(2) ?
C47 C46 C45 124.1(2) ?
C24 C23 C28 118.7(2) ?
C24 C23 P2 119.91(18) ?
C28 C23 P2 121.23(19) ?
C39 C40 C35 121.7(2) ?
C39 C40 H40 119.2 ?
C35 C40 H40 119.2 ?
C21 C20 C19 119.4(2) ?
C21 C20 H20 120.3 ?
C19 C20 H20 120.3 ?
C48 C47 C46 121.1(2) ?
C48 C47 H47 119.5 ?
C46 C47 H47 119.5 ?
C13 C14 C15 119.3(2) ?
C13 C14 H14 120.3 ?
C15 C14 H14 120.3 ?
C31 C30 C29 120.6(2) ?
C31 C30 H30 119.7 ?
C29 C30 H30 119.7 ?
C31 C32 C33 119.9(2) ?
C31 C32 H32 120.0 ?
C33 C32 H32 120.0 ?
C32 C31 C30 120.2(2) ?
C32 C31 H31 119.9 ?
C30 C31 H31 119.9 ?
C37 C38 C39 119.1(3) ?
C37 C38 H38 120.4 ?
C39 C38 H38 120.4 ?
C19 C18 C17 120.9(2) ?
C19 C18 H18 119.5 ?
C17 C18 H18 119.5 ?
C50 C51 C46 122.1(3) ?
C50 C51 H51 119.0 ?
C46 C51 H51 119.0 ?
N1 C9 C10 112.9(2) ?
N1 C9 H9A 109.0 ?
C10 C9 H9A 109.0 ?
N1 C9 H9B 109.0 ?
C10 C9 H9B 109.0 ?
H9A C9 H9B 107.8 ?
C4 C5 C6 120.8(3) ?
C4 C5 H5 119.6 ?
C6 C5 H5 119.6 ?
C49 C48 C47 120.8(3) ?
C49 C48 H48 119.6 ?
C47 C48 H48 119.6 ?
C3 C2 C1 121.2(3) ?
C3 C2 H2 119.4 ?
C1 C2 H2 119.4 ?
C41 C42 C43 120.9(2) ?
C41 C42 Pd1 70.40(14) ?
C43 C42 Pd1 100.38(15) ?
C41 C42 H42 119.5 ?
C43 C42 H42 119.5 ?
Pd1 C42 H42 99.1 ?
C11 C16 C15 119.8(3) ?
C11 C16 H16 120.1 ?
C15 C16 H16 120.1 ?
O1 C43 C42 123.2(2) ?
O1 C43 C44 120.1(2) ?
C42 C43 C44 116.7(2) ?
C40 C39 C38 120.2(2) ?
C40 C39 H39 119.9 ?
C38 C39 H39 119.9 ?
C14 C13 C12 120.7(2) ?
C14 C13 H13 119.6 ?
C12 C13 H13 119.6 ?
C32 C33 C34 120.3(3) ?
C32 C33 H33 119.9 ?
C34 C33 H33 119.9 ?
C6 C1 N1 123.7(2) ?
C6 C1 C2 117.7(2) ?
N1 C1 C2 118.5(2) ?
C42 C41 C35 125.9(2) ?
C42 C41 Pd1 71.51(13) ?
C35 C41 Pd1 115.32(16) ?
C42 C41 H41 117.0 ?
C35 C41 H41 117.0 ?
Pd1 C41 H41 83.0 ?
C26 C25 C24 119.6(3) ?
C26 C25 H25 120.2 ?
C24 C25 H25 120.2 ?
C36 C37 C38 120.9(3) ?
C36 C37 H37 119.6 ?
C38 C37 H37 119.6 ?
C29 C34 C33 121.0(2) ?
C29 C34 H34 119.5 ?
C33 C34 H34 119.5 ?
C2 C3 C4 120.1(3) ?
C2 C3 H3 120.0 ?
C4 C3 H3 120.0 ?
C7 C8 P2 113.37(17) ?
C7 C8 H8A 108.9 ?
P2 C8 H8A 108.9 ?
C7 C8 H8B 108.9 ?
P2 C8 H8B 108.9 ?
H8A C8 H8B 107.7 ?
C27 C28 C23 120.5(3) ?
C27 C28 H28 119.7 ?
C23 C28 H28 119.7 ?
C14 C15 C16 120.8(3) ?
C14 C15 H15 119.6 ?
C16 C15 H15 119.6 ?
C25 C26 C27 120.0(2) ?
C25 C26 H26 120.0 ?
C27 C26 H26 120.0 ?
C5 C4 C3 119.5(3) ?
C5 C4 H4 120.2 ?
C3 C4 H4 120.2 ?
C48 C49 C50 119.4(3) ?
C48 C49 H49 120.3 ?
C50 C49 H49 120.3 ?
C26 C27 C28 120.0(3) ?
C26 C27 H27 120.0 ?
C28 C27 H27 120.0 ?
N1 C7 C8 113.58(18) ?
N1 C7 H7A 108.9 ?
C8 C7 H7A 108.9 ?
N1 C7 H7B 108.9 ?
C8 C7 H7B 108.9 ?
H7A C7 H7B 107.7 ?
C51 C50 C49 119.8(3) ?
C51 C50 H50 120.1 ?
C49 C50 H50 120.1 ?

loop_
_geom_bond_atom_site_label_1
_geom_bond_atom_site_label_2
_geom_bond_distance
_geom_bond_publ_flag
Pd1 C41 2.155(2) n
Pd1 C42 2.170(2) n
Pd1 P1 2.3068(10) n
Pd1 P2 2.3441(9) n
P1 C10 1.836(2) ?
P1 C17 1.837(2) ?
P1 C11 1.837(2) ?
P2 C29 1.835(2) ?
P2 C8 1.840(2) ?
P2 C23 1.844(2) ?
O1 C43 1.242(3) ?
N1 C1 1.411(3) ?
N1 C9 1.457(3) ?
N1 C7 1.460(3) ?
C29 C34 1.379(3) ?
C29 C30 1.399(3) ?
C17 C22 1.381(3) ?
C17 C18 1.395(3) ?
C45 C44 1.327(3) ?
C45 C46 1.459(3) ?
C45 H45 0.9500 ?
C10 C9 1.529(3) ?
C10 H10A 0.9900 ?
C10 H10B 0.9900 ?
C21 C20 1.382(3) ?
C21 C22 1.386(3) ?
C21 H21 0.9500 ?
C44 C43 1.496(3) ?
C44 H44 0.9500 ?
C36 C37 1.382(4) ?
C36 C35 1.398(3) ?
C36 H36 0.9500 ?
C22 H22 0.9500 ?
C11 C12 1.380(3) ?
C11 C16 1.388(4) ?
C24 C23 1.376(3) ?
C24 C25 1.396(3) ?
C24 H24 0.9500 ?
C12 C13 1.387(3) ?
C12 H12 0.9500 ?
C19 C18 1.381(3) ?
C19 C20 1.384(3) ?
C19 H19 0.9500 ?
C35 C40 1.403(3) ?
C35 C41 1.467(3) ?
C6 C1 1.392(3) ?
C6 C5 1.392(3) ?
C6 H6 0.9500 ?
C46 C51 1.399(4) ?
C46 C47 1.401(3) ?
C23 C28 1.396(3) ?
C40 C39 1.380(4) ?
C40 H40 0.9500 ?
C20 H20 0.9500 ?
C47 C48 1.379(4) ?
C47 H47 0.9500 ?
C14 C13 1.362(4) ?
C14 C15 1.375(4) ?
C14 H14 0.9500 ?
C30 C31 1.390(3) ?
C30 H30 0.9500 ?
C32 C31 1.366(4) ?
C32 C33 1.374(4) ?
C32 H32 0.9500 ?
C31 H31 0.9500 ?
C38 C37 1.382(4) ?
C38 C39 1.384(4) ?
C38 H38 0.9500 ?
C18 H18 0.9500 ?
C51 C50 1.376(4) ?
C51 H51 0.9500 ?
C9 H9A 0.9900 ?
C9 H9B 0.9900 ?
C5 C4 1.375(4) ?
C5 H5 0.9500 ?
C48 C49 1.379(4) ?
C48 H48 0.9500 ?
C2 C3 1.377(4) ?
C2 C1 1.413(4) ?
C2 H2 0.9500 ?
C42 C41 1.411(3) n
C42 C43 1.453(3) ?
C42 H42 0.9500 ?
C16 C15 1.394(4) ?
C16 H16 0.9500 ?
C39 H39 0.9500 ?
C13 H13 0.9500 ?
C33 C34 1.384(4) ?
C33 H33 0.9500 ?
C41 H41 0.9500 ?
C25 C26 1.382(4) ?
C25 H25 0.9500 ?
C37 H37 0.9500 ?
C34 H34 0.9500 ?
C3 C4 1.394(4) ?
C3 H3 0.9500 ?
C8 C7 1.533(3) ?
C8 H8A 0.9900 ?
C8 H8B 0.9900 ?
C28 C27 1.391(4) ?
C28 H28 0.9500 ?
C15 H15 0.9500 ?
C26 C27 1.383(4) ?
C26 H26 0.9500 ?
C4 H4 0.9500 ?
C49 C50 1.383(4) ?
C49 H49 0.9500 ?
C27 H27 0.9500 ?
C7 H7A 0.9900 ?
C7 H7B 0.9900 ?
C50 H50 0.9500 ?

loop_
_geom_torsion_atom_site_label_1
_geom_torsion_atom_site_label_2
_geom_torsion_atom_site_label_3
_geom_torsion_atom_site_label_4
_geom_torsion
C41 Pd1 P1 C10 102.55(11)
C42 Pd1 P1 C10 102.35(13)
P2 Pd1 P1 C10 -76.02(9)
C41 Pd1 P1 C17 -17.26(10)
C42 Pd1 P1 C17 -17.46(12)
P2 Pd1 P1 C17 164.17(8)
C41 Pd1 P1 C11 -133.85(10)
C42 Pd1 P1 C11 -134.05(12)
P2 Pd1 P1 C11 47.59(8)
C41 Pd1 P2 C29 93.86(17)
C42 Pd1 P2 C29 91.83(11)
P1 Pd1 P2 C29 -89.40(9)
C41 Pd1 P2 C8 -147.22(16)
C42 Pd1 P2 C8 -149.25(11)
P1 Pd1 P2 C8 29.51(9)
C41 Pd1 P2 C23 -28.29(17)
C42 Pd1 P2 C23 -30.32(11)
P1 Pd1 P2 C23 148.44(9)
C8 P2 C29 C34 -166.8(2)
C23 P2 C29 C34 89.9(2)
Pd1 P2 C29 C34 -39.8(2)
C8 P2 C29 C30 9.7(2)
C23 P2 C29 C30 -93.6(2)
Pd1 P2 C29 C30 136.65(19)
C10 P1 C17 C22 6.0(2)
C11 P1 C17 C22 -100.8(2)
Pd1 P1 C17 C22 132.78(18)
C10 P1 C17 C18 -175.49(17)
C11 P1 C17 C18 77.73(19)
Pd1 P1 C17 C18 -48.67(19)
C17 P1 C10 C9 -174.41(17)
C11 P1 C10 C9 -71.42(19)
Pd1 P1 C10 C9 58.86(19)
C46 C45 C44 C43 177.5(2)
C18 C17 C22 C21 -0.9(3)
P1 C17 C22 C21 177.59(18)
C20 C21 C22 C17 1.4(4)
C10 P1 C11 C12 137.82(18)
C17 P1 C11 C12 -116.71(19)
Pd1 P1 C11 C12 8.5(2)
C10 P1 C11 C16 -47.8(2)
C17 P1 C11 C16 57.6(2)
Pd1 P1 C11 C16 -177.17(18)
C16 C11 C12 C13 0.0(3)
P1 C11 C12 C13 174.56(18)
C37 C36 C35 C40 -0.4(4)
C37 C36 C35 C41 178.2(2)
C44 C45 C46 C51 177.1(3)
C44 C45 C46 C47 -3.1(4)
C25 C24 C23 C28 0.7(4)
C25 C24 C23 P2 -174.62(19)
C29 P2 C23 C24 -133.7(2)
C8 P2 C23 C24 121.2(2)
Pd1 P2 C23 C24 -6.3(2)
C29 P2 C23 C28 51.0(2)
C8 P2 C23 C28 -54.0(2)
Pd1 P2 C23 C28 178.47(18)
C36 C35 C40 C39 0.0(4)
C41 C35 C40 C39 -178.7(2)
C22 C21 C20 C19 -1.5(4)
C18 C19 C20 C21 1.1(4)
C51 C46 C47 C48 -0.9(4)
C45 C46 C47 C48 179.3(2)
C34 C29 C30 C31 -0.5(4)
P2 C29 C30 C31 -176.98(19)
C33 C32 C31 C30 0.4(4)
C29 C30 C31 C32 -1.0(4)
C20 C19 C18 C17 -0.7(3)
C22 C17 C18 C19 0.6(3)
P1 C17 C18 C19 -178.07(18)
C47 C46 C51 C50 0.1(4)
C45 C46 C51 C50 179.9(3)
C1 N1 C9 C10 -71.2(3)
C7 N1 C9 C10 145.40(19)
P1 C10 C9 N1 -67.7(2)
C1 C6 C5 C4 0.2(4)
C46 C47 C48 C49 1.1(4)
P1 Pd1 C42 C41 0.32(18)
P2 Pd1 C42 C41 178.58(11)
C41 Pd1 C42 C43 119.3(2)
P1 Pd1 C42 C43 119.61(14)
P2 Pd1 C42 C43 -62.14(15)
C12 C11 C16 C15 0.4(4)
P1 C11 C16 C15 -173.9(2)
C41 C42 C43 O1 -2.2(4)
Pd1 C42 C43 O1 -75.5(2)
C41 C42 C43 C44 176.4(2)
Pd1 C42 C43 C44 103.1(2)
C45 C44 C43 O1 6.6(4)
C45 C44 C43 C42 -172.0(2)
C35 C40 C39 C38 0.0(4)
C37 C38 C39 C40 0.2(4)
C15 C14 C13 C12 1.4(4)
C11 C12 C13 C14 -0.9(4)
C31 C32 C33 C34 1.7(5)
C5 C6 C1 N1 177.7(2)
C5 C6 C1 C2 0.5(3)
C9 N1 C1 C6 -9.6(3)
C7 N1 C1 C6 132.3(2)
C9 N1 C1 C2 167.6(2)
C7 N1 C1 C2 -50.6(3)
C3 C2 C1 C6 -0.3(3)
C3 C2 C1 N1 -177.7(2)
C43 C42 C41 C35 161.1(2)
Pd1 C42 C41 C35 -108.3(2)
C43 C42 C41 Pd1 -90.6(2)
C36 C35 C41 C42 34.9(4)
C40 C35 C41 C42 -146.5(2)
C36 C35 C41 Pd1 -49.9(3)
C40 C35 C41 Pd1 128.7(2)
P1 Pd1 C41 C42 -179.78(12)
P2 Pd1 C41 C42 -2.9(2)
C42 Pd1 C41 C35 121.7(2)
P1 Pd1 C41 C35 -58.05(17)
P2 Pd1 C41 C35 118.79(18)
C23 C24 C25 C26 -0.2(4)
C35 C36 C37 C38 0.7(4)
C39 C38 C37 C36 -0.6(4)
C30 C29 C34 C33 2.6(4)
P2 C29 C34 C33 179.3(2)
C32 C33 C34 C29 -3.2(5)
C1 C2 C3 C4 -0.5(4)
C29 P2 C8 C7 -174.39(16)
C23 P2 C8 C7 -68.07(18)
Pd1 P2 C8 C7 60.27(18)
C24 C23 C28 C27 -1.2(4)
P2 C23 C28 C27 174.1(2)
C13 C14 C15 C16 -1.0(4)
C11 C16 C15 C14 0.1(4)
C24 C25 C26 C27 0.1(4)
C6 C5 C4 C3 -1.1(4)
C2 C3 C4 C5 1.3(4)
C47 C48 C49 C50 -0.4(4)
C25 C26 C27 C28 -0.5(4)
C23 C28 C27 C26 1.1(4)
C1 N1 C7 C8 144.8(2)
C9 N1 C7 C8 -71.7(3)
P2 C8 C7 N1 -60.7(2)
C46 C51 C50 C49 0.5(5)
C48 C49 C50 C51 -0.4(5)
